data_7203679
loop_
_publ_author_name
'Aur\'elien Auger'
'Paul M. Burnham'
'Isabelle Chambrier'
'Michael J. Cook'
'David L. Hughes'

_publ_section_title
;
 X-Ray crystallographic studies of three substituted indium(iii)
 phthalocyanines: effect of ring substitution and the axial ligand on
 molecular geometry and packing
;
_journal_issue 1
_journal_name_full 'Journal of Materials Chemistry'
_journal_page_first 168
_journal_paper_doi 10.1039/b413189b
_journal_volume 15
_journal_year 2005
_chemical_formula_moiety 'C86 H116 F In N8'
_chemical_formula_structural '[In(C6H4F)(octahexyl-phthalocyanine)]'
_chemical_formula_sum 'C86 H116 F In N8'
_chemical_formula_weight 1395.69
_chemical_name_common 'Compound 2'
_chemical_name_systematic
;
?
;
_space_group_IT_number 2
_symmetry_cell_setting triclinic
_symmetry_Int_Tables_number 2
_symmetry_space_group_name_Hall '-P 1'
_symmetry_space_group_name_H-M 'P -1'
_atom_sites_solution_hydrogens geom
_atom_sites_solution_primary direct
_atom_sites_solution_secondary difmap
_audit_creation_method SHELXL
_cell_angle_alpha 102.92(3)
_cell_angle_beta 93.73(3)
_cell_angle_gamma 90.50(3)
_cell_formula_units_Z 2
_cell_length_a 12.873(3)
_cell_length_b 17.910(4)
_cell_length_c 17.642(4)
_cell_measurement_temperature 293(1)
_cell_volume 3955.0(16)
_computing_cell_refinement 'DENZO/CELL (Otwinowski and Minor, 1985)'
_computing_data_collection 'MSC R-Axis-II control software'
_computing_data_reduction 'DENZO, SCALEPACK (Otwinowski and Minor, 1985)'
_computing_molecular_graphics 'ORTEP (Johnson, 1971)'
_computing_publication_material 'SHELXL (Sheldrick, 1997)'
_computing_structure_refinement 'SHELXL (Sheldrick, 1997)'
_computing_structure_solution 'SHELXS (Sheldrick, 1997)'
_diffrn_ambient_temperature 293(1)
_diffrn_measured_fraction_theta_full 0.930
_diffrn_measured_fraction_theta_max 0.930
_diffrn_measurement_device 'Rigaku R-Axis-IIc'
_diffrn_measurement_method 'image-plate oscillation photos'
_diffrn_radiation_monochromator graphite
_diffrn_radiation_source 'rotating anode'
_diffrn_radiation_type Mo-K\a
_diffrn_radiation_wavelength 0.71073
_diffrn_reflns_av_R_equivalents 0.1039
_diffrn_reflns_av_sigmaI/netI 0.1756
_diffrn_reflns_limit_h_max 15
_diffrn_reflns_limit_h_min -15
_diffrn_reflns_limit_k_max 20
_diffrn_reflns_limit_k_min -20
_diffrn_reflns_limit_l_max 19
_diffrn_reflns_limit_l_min -19
_diffrn_reflns_number 12642
_diffrn_reflns_theta_full 20.00
_diffrn_reflns_theta_max 20.00
_diffrn_reflns_theta_min 1.84
_diffrn_standards_decay_% 0
_exptl_absorpt_coefficient_mu 0.349
_exptl_absorpt_correction_type 'not applied'
_exptl_crystal_colour blue-green
_exptl_crystal_density_diffrn 1.172
_exptl_crystal_description 'very thin flat needles'
_exptl_crystal_F_000 1492
_exptl_crystal_size_max 0.48
_exptl_crystal_size_mid 0.10
_exptl_crystal_size_min 0.001
_refine_diff_density_max 0.264
_refine_diff_density_min -0.197
_refine_diff_density_rms 0.053
_refine_ls_extinction_method none
_refine_ls_goodness_of_fit_ref 0.935
_refine_ls_hydrogen_treatment mixed
_refine_ls_matrix_type full
_refine_ls_number_parameters 844
_refine_ls_number_reflns 6866
_refine_ls_number_restraints 0
_refine_ls_restrained_S_all 0.935
_refine_ls_R_factor_all 0.1582
_refine_ls_R_factor_gt 0.0645
_refine_ls_shift/su_max 0.067
_refine_ls_shift/su_mean 0.003
_refine_ls_structure_factor_coef Fsqd
_refine_ls_weighting_details 'calc w=1/[\s^2^(Fo^2^)+(0.0620P)^2^+0.0000P] where P=(Fo^2^+2Fc^2^)/3'
_refine_ls_weighting_scheme calc
_refine_ls_wR_factor_gt 0.1279
_refine_ls_wR_factor_ref 0.1596
_reflns_number_observed 3217
_reflns_number_total 6866
_reflns_observed_criterion I>2sigma(I)
_cod_data_source_file b413189b.txt
_cod_data_source_block paulb3
_cod_original_cell_volume 3955.0(14)
_cod_database_code 7203679

loop_
_symmetry_equiv_pos_as_xyz
'x, y, z'
'-x, -y, -z'

loop_
_atom_site_label
_atom_site_type_symbol
_atom_site_fract_x
_atom_site_fract_y
_atom_site_fract_z
_atom_site_U_iso_or_equiv
_atom_site_adp_type
_atom_site_occupancy
_atom_site_symmetry_multiplicity
_atom_site_calc_flag
_atom_site_refinement_flags
_atom_site_disorder_assembly
_atom_site_disorder_group
In In 0.19816(6) 0.32026(5) 0.36593(6) 0.0851(4) Uani 1 1 d . . .
N1 N 0.2588(7) 0.4390(5) 0.4054(8) 0.079(3) Uani 1 1 d . . .
C2 C 0.2554(10) 0.4812(7) 0.4787(10) 0.084(4) Uani 1 1 d . . .
C3 C 0.3392(10) 0.5393(7) 0.4909(10) 0.083(4) Uani 1 1 d . . .
C4 C 0.3709(10) 0.5954(8) 0.5583(9) 0.085(3) Uani 1 1 d . . .
C5 C 0.4596(11) 0.6399(7) 0.5497(10) 0.104(4) Uani 1 1 d . . .
H5 H 0.4849 0.6780 0.5919 0.125 Uiso 1 1 calc R . .
C6 C 0.5094(9) 0.6289(8) 0.4818(12) 0.110(5) Uani 1 1 d . . .
H6 H 0.5681 0.6593 0.4809 0.132 Uiso 1 1 calc R . .
C7 C 0.4776(10) 0.5751(7) 0.4145(9) 0.085(4) Uani 1 1 d . . .
C8 C 0.3897(9) 0.5293(7) 0.4228(10) 0.079(4) Uani 1 1 d . . .
C9 C 0.3384(10) 0.4676(7) 0.3682(11) 0.079(4) Uani 1 1 d . . .
N10 N 0.3601(7) 0.4437(6) 0.2944(9) 0.085(3) Uani 1 1 d . . .
N11 N 0.2288(7) 0.3391(6) 0.2524(6) 0.080(3) Uani 1 1 d . . .
C12 C 0.3090(9) 0.3877(9) 0.2420(10) 0.081(4) Uani 1 1 d . . .
C13 C 0.3324(9) 0.3657(8) 0.1593(10) 0.081(4) Uani 1 1 d . . .
C14 C 0.4006(9) 0.3970(7) 0.1127(11) 0.092(4) Uani 1 1 d . . .
C15 C 0.4037(11) 0.3569(10) 0.0348(11) 0.115(5) Uani 1 1 d . . .
H15 H 0.4463 0.3753 0.0021 0.137 Uiso 1 1 calc R . .
C16 C 0.3451(13) 0.2908(9) 0.0058(9) 0.118(5) Uani 1 1 d . . .
H16 H 0.3541 0.2648 -0.0452 0.141 Uiso 1 1 calc R . .
C17 C 0.2756(11) 0.2609(10) 0.0455(11) 0.112(6) Uani 1 1 d . . .
C18 C 0.2695(9) 0.3009(9) 0.1217(12) 0.093(5) Uani 1 1 d . . .
C19 C 0.2036(10) 0.2883(7) 0.1812(10) 0.088(4) Uani 1 1 d . . .
N20 N 0.1227(9) 0.2394(5) 0.1690(6) 0.083(3) Uani 1 1 d . . .
N21 N 0.0582(7) 0.2652(5) 0.2983(8) 0.083(3) Uani 1 1 d . . .
C22 C 0.0552(10) 0.2310(7) 0.2197(10) 0.079(4) Uani 1 1 d . . .
C23 C -0.0410(9) 0.1816(7) 0.2028(13) 0.088(4) Uani 1 1 d . . .
C24 C -0.0843(12) 0.1383(9) 0.1343(12) 0.103(4) Uani 1 1 d . . .
C25 C -0.1784(12) 0.0975(7) 0.1388(11) 0.111(5) Uani 1 1 d . . .
H25 H -0.2117 0.0682 0.0934 0.133 Uiso 1 1 calc R . .
C26 C -0.2204(10) 0.1004(9) 0.2079(14) 0.108(5) Uani 1 1 d . . .
H26 H -0.2791 0.0696 0.2077 0.130 Uiso 1 1 calc R . .
C27 C -0.1834(11) 0.1447(8) 0.2769(13) 0.100(4) Uani 1 1 d . . .
C28 C -0.0889(11) 0.1875(7) 0.2721(11) 0.088(4) Uani 1 1 d . . .
C29 C -0.0259(10) 0.2425(8) 0.3325(10) 0.081(4) Uani 1 1 d . . .
N30 N -0.0516(7) 0.2690(7) 0.4056(9) 0.087(3) Uani 1 1 d . . .
N31 N 0.0879(7) 0.3640(6) 0.4513(6) 0.084(3) Uani 1 1 d . . .
C32 C -0.0050(10) 0.3272(8) 0.4609(10) 0.083(4) Uani 1 1 d . . .
C33 C -0.0441(10) 0.3626(8) 0.5352(9) 0.083(4) Uani 1 1 d . . .
C34 C -0.1351(10) 0.3443(8) 0.5713(11) 0.093(4) Uani 1 1 d . . .
C35 C -0.1480(10) 0.3940(11) 0.6405(11) 0.114(5) Uani 1 1 d . . .
H35 H -0.2061 0.3860 0.6667 0.137 Uiso 1 1 calc R . .
C36 C -0.0824(12) 0.4553(8) 0.6752(8) 0.108(4) Uani 1 1 d . . .
H36 H -0.0978 0.4854 0.7231 0.129 Uiso 1 1 calc R . .
C37 C 0.0059(11) 0.4734(9) 0.6410(11) 0.098(4) Uani 1 1 d . . .
C38 C 0.0233(10) 0.4246(8) 0.5690(10) 0.079(4) Uani 1 1 d . . .
C39 C 0.1052(10) 0.4229(8) 0.5153(9) 0.081(4) Uani 1 1 d . . .
N40 N 0.1826(9) 0.4744(5) 0.5283(6) 0.086(3) Uani 1 1 d . . .
C41 C 0.3173(8) 0.6100(7) 0.6346(8) 0.097(4) Uani 1 1 d . . .
H41A H 0.3082 0.5613 0.6492 0.117 Uiso 1 1 calc R . .
H41B H 0.2484 0.6291 0.6254 0.117 Uiso 1 1 calc R . .
C42 C 0.3731(9) 0.6662(7) 0.7039(10) 0.120(5) Uani 1 1 d . . .
H42A H 0.4434 0.6487 0.7113 0.144 Uiso 1 1 calc R . .
H42B H 0.3785 0.7157 0.6905 0.144 Uiso 1 1 calc R . .
C43 C 0.3232(10) 0.6769(7) 0.7796(10) 0.119(5) Uani 1 1 d . . .
H43A H 0.3196 0.6277 0.7940 0.143 Uiso 1 1 calc R . .
H43B H 0.2523 0.6932 0.7721 0.143 Uiso 1 1 calc R . .
C44 C 0.3787(9) 0.7348(7) 0.8472(9) 0.109(4) Uani 1 1 d . . .
H44A H 0.4503 0.7199 0.8541 0.131 Uiso 1 1 calc R . .
H44B H 0.3794 0.7848 0.8345 0.131 Uiso 1 1 calc R . .
C45 C 0.3277(10) 0.7401(8) 0.9208(10) 0.134(5) Uani 1 1 d . . .
H45A H 0.3317 0.6913 0.9359 0.161 Uiso 1 1 calc R . .
H45B H 0.2548 0.7516 0.9133 0.161 Uiso 1 1 calc R . .
C46 C 0.3801(10) 0.8018(8) 0.9843(9) 0.151(6) Uani 1 1 d . . .
H46A H 0.3464 0.8047 1.0318 0.227 Uiso 1 1 calc R . .
H46B H 0.3753 0.8502 0.9695 0.227 Uiso 1 1 calc R . .
H46C H 0.4521 0.7900 0.9921 0.227 Uiso 1 1 calc R . .
C71 C 0.5324(8) 0.5692(6) 0.3429(8) 0.094(4) Uani 1 1 d . . .
H71A H 0.4847 0.5831 0.3037 0.113 Uiso 1 1 calc R . .
H71B H 0.5498 0.5160 0.3238 0.113 Uiso 1 1 calc R . .
C72 C 0.6321(8) 0.6182(6) 0.3500(8) 0.107(4) Uani 1 1 d . . .
H72A H 0.6173 0.6711 0.3731 0.128 Uiso 1 1 calc R . .
H72B H 0.6838 0.6009 0.3844 0.128 Uiso 1 1 calc R . .
C73 C 0.6757(9) 0.6136(7) 0.2719(9) 0.121(5) Uani 1 1 d . . .
H73A H 0.6244 0.6314 0.2376 0.145 Uiso 1 1 calc R . .
H73B H 0.6901 0.5607 0.2486 0.145 Uiso 1 1 calc R . .
C74 C 0.7752(10) 0.6619(8) 0.2795(10) 0.151(6) Uani 1 1 d . . .
H74A H 0.7649 0.7120 0.3126 0.182 Uiso 1 1 calc R . .
H74B H 0.8309 0.6378 0.3043 0.182 Uiso 1 1 calc R . .
C75 C 0.8059(12) 0.6712(10) 0.2021(13) 0.207(9) Uani 1 1 d . . .
H75A H 0.8098 0.6211 0.1673 0.248 Uiso 1 1 calc R . .
H75B H 0.7534 0.6998 0.1795 0.248 Uiso 1 1 calc R . .
C76 C 0.9076(19) 0.7116(13) 0.2092(14) 0.354(17) Uani 1 1 d . . .
H76A H 0.9256 0.7168 0.1586 0.531 Uiso 1 1 calc R . .
H76B H 0.9599 0.6829 0.2307 0.531 Uiso 1 1 calc R . .
H76C H 0.9035 0.7615 0.2428 0.531 Uiso 1 1 calc R . .
C141 C 0.4670(8) 0.4708(8) 0.1438(7) 0.108(4) Uani 1 1 d . . .
H14A H 0.4772 0.4790 0.2001 0.129 Uiso 1 1 calc R . .
H14B H 0.5349 0.4635 0.1229 0.129 Uiso 1 1 calc R . .
C142 C 0.4215(15) 0.5404(10) 0.1243(13) 0.212(10) Uani 1 1 d . . .
H14C H 0.4670 0.5824 0.1520 0.254 Uiso 1 1 calc R . .
H14D H 0.4313 0.5355 0.0694 0.254 Uiso 1 1 calc R . .
C143 C 0.3308(13) 0.5642(11) 0.1334(15) 0.244(13) Uani 1 1 d . . .
H14E H 0.3189 0.5674 0.1878 0.293 Uiso 1 1 calc R . .
H14F H 0.2844 0.5238 0.1034 0.293 Uiso 1 1 calc R . .
C144 C 0.2915(16) 0.6387(12) 0.1148(13) 0.219(10) Uani 1 1 d . . .
H14G H 0.3455 0.6780 0.1323 0.263 Uiso 1 1 calc R . .
H14H H 0.2808 0.6312 0.0586 0.263 Uiso 1 1 calc R . .
C145 C 0.2026(16) 0.6649(13) 0.1466(13) 0.236(11) Uani 1 1 d . . .
H14I H 0.2104 0.6693 0.2025 0.283 Uiso 1 1 calc R . .
H14J H 0.1462 0.6284 0.1255 0.283 Uiso 1 1 calc R . .
C146 C 0.1762(16) 0.7400(11) 0.1307(14) 0.283(13) Uani 1 1 d . . .
H14K H 0.1127 0.7570 0.1541 0.424 Uiso 1 1 calc R . .
H14L H 0.1672 0.7356 0.0754 0.424 Uiso 1 1 calc R . .
H14M H 0.2314 0.7765 0.1523 0.424 Uiso 1 1 calc R . .
C171 C 0.2137(10) 0.1852(8) 0.0052(8) 0.132(5) Uani 1 1 d . . .
C172 C 0.281(2) 0.1188(16) -0.0030(19) 0.117(9) Uiso 0.50 1 d P . .
C672 C 0.259(3) 0.1152(18) 0.055(3) 0.141(12) Uiso 0.50 1 d P . .
C173 C 0.325(3) 0.1143(18) 0.088(2) 0.119(12) Uiso 0.50 1 d P . .
C673 C 0.363(3) 0.107(2) 0.057(2) 0.148(15) Uiso 0.50 1 d P . .
C174 C 0.3862(12) 0.0413(10) 0.0856(11) 0.160(6) Uiso 1 1 d . . .
C175 C 0.4165(19) 0.0386(13) 0.1564(18) 0.114(8) Uiso 0.50 1 d P . .
C675 C 0.494(2) 0.0410(16) 0.1277(18) 0.142(10) Uiso 0.50 1 d P . .
C176 C 0.5107(15) -0.0265(12) 0.1563(13) 0.235(8) Uiso 1 1 d . . .
C241 C -0.0365(9) 0.1330(6) 0.0574(10) 0.109(5) Uani 1 1 d . . .
H24A H -0.0254 0.1847 0.0509 0.131 Uiso 1 1 calc R . .
H24B H 0.0315 0.1106 0.0610 0.131 Uiso 1 1 calc R . .
C242 C -0.0944(9) 0.0888(7) -0.0143(10) 0.124(5) Uani 1 1 d . . .
H24C H -0.1084 0.0374 -0.0075 0.149 Uiso 1 1 calc R . .
H24D H -0.1610 0.1125 -0.0201 0.149 Uiso 1 1 calc R . .
C243 C -0.0409(10) 0.0829(8) -0.0869(10) 0.137(5) Uani 1 1 d . . .
H24E H 0.0261 0.0595 -0.0816 0.165 Uiso 1 1 calc R . .
H24F H -0.0285 0.1339 -0.0951 0.165 Uiso 1 1 calc R . .
C244 C -0.1068(12) 0.0337(10) -0.1600(12) 0.159(6) Uani 1 1 d . . .
H24G H -0.1208 -0.0161 -0.1495 0.190 Uiso 1 1 calc R . .
H24H H -0.1733 0.0581 -0.1640 0.190 Uiso 1 1 calc R . .
C245 C -0.0656(13) 0.0220(11) -0.2323(13) 0.187(8) Uani 1 1 d . . .
H24I H 0.0020 -0.0009 -0.2286 0.225 Uiso 1 1 calc R . .
H24J H -0.0547 0.0714 -0.2447 0.225 Uiso 1 1 calc R . .
C246 C -0.1335(12) -0.0299(9) -0.3008(9) 0.193(7) Uani 1 1 d . . .
H24K H -0.0991 -0.0348 -0.3483 0.289 Uiso 1 1 calc R . .
H24L H -0.2000 -0.0071 -0.3063 0.289 Uiso 1 1 calc R . .
H24M H -0.1433 -0.0796 -0.2901 0.289 Uiso 1 1 calc R . .
C271 C -0.2305(10) 0.1407(9) 0.3511(12) 0.131(5) Uani 1 1 d . . .
H27A H -0.3025 0.1234 0.3387 0.158 Uiso 1 1 calc R . .
H27B H -0.2307 0.1921 0.3836 0.158 Uiso 1 1 calc R . .
C272 C -0.1777(15) 0.0891(14) 0.3982(12) 0.195(8) Uani 1 1 d . . .
H27C H -0.1039 0.1022 0.4057 0.234 Uiso 1 1 calc R . .
H27D H -0.2055 0.0989 0.4492 0.234 Uiso 1 1 calc R . .
C273 C -0.190(2) 0.0105(13) 0.3637(15) 0.243(13) Uani 1 1 d . . .
H27E H -0.1641 -0.0003 0.3122 0.291 Uiso 1 1 calc R . .
H27F H -0.2635 -0.0043 0.3585 0.291 Uiso 1 1 calc R . .
C274 C -0.130(2) -0.0349(14) 0.4152(16) 0.251(13) Uani 1 1 d . . .
H27G H -0.0617 -0.0108 0.4287 0.301 Uiso 1 1 calc R . .
H27H H -0.1650 -0.0287 0.4633 0.301 Uiso 1 1 calc R . .
C275 C -0.1167(18) -0.1090(15) 0.3890(14) 0.230(9) Uani 1 1 d . . .
H27I H -0.0860 -0.1152 0.3393 0.276 Uiso 1 1 calc R . .
H27J H -0.1854 -0.1333 0.3784 0.276 Uiso 1 1 calc R . .
C276 C -0.0521(14) -0.1551(12) 0.4371(12) 0.259(12) Uani 1 1 d . . .
H27K H -0.0510 -0.2076 0.4091 0.388 Uiso 1 1 calc R . .
H27L H -0.0823 -0.1523 0.4859 0.388 Uiso 1 1 calc R . .
H27M H 0.0178 -0.1343 0.4465 0.388 Uiso 1 1 calc R . .
C341 C -0.2064(9) 0.2759(7) 0.5364(8) 0.115(5) Uani 1 1 d . . .
C342 C -0.2715(12) 0.2534(10) 0.6019(11) 0.199(8) Uani 1 1 d . . .
C343 C -0.348(2) 0.1942(16) 0.5575(17) 0.115(9) Uiso 0.50 1 d P . .
C843 C -0.293(3) 0.175(2) 0.587(3) 0.198(16) Uiso 0.50 1 d P . .
C344 C -0.413(3) 0.157(3) 0.621(3) 0.184(15) Uiso 0.50 1 d P . .
C844 C -0.354(4) 0.144(3) 0.655(4) 0.25(2) Uiso 0.50 1 d P . .
C345 C -0.395(4) 0.187(3) 0.689(3) 0.23(2) Uiso 0.50 1 d P . .
C845 C -0.466(2) 0.2100(18) 0.659(2) 0.153(11) Uiso 0.50 1 d P . .
C346 C -0.5216(19) 0.1781(14) 0.7208(16) 0.300(11) Uiso 1 1 d . . .
C371 C 0.0766(9) 0.5402(8) 0.6790(8) 0.100(4) Uani 1 1 d . . .
H37A H 0.0741 0.5766 0.6457 0.121 Uiso 1 1 calc R . .
H37B H 0.1472 0.5219 0.6807 0.121 Uiso 1 1 calc R . .
C372 C 0.0549(8) 0.5830(7) 0.7604(10) 0.101(4) Uani 1 1 d . . .
H37C H 0.0894 0.6330 0.7707 0.121 Uiso 1 1 calc R . .
H37D H -0.0194 0.5911 0.7621 0.121 Uiso 1 1 calc R . .
C373 C 0.0891(10) 0.5442(8) 0.8244(10) 0.126(5) Uani 1 1 d . . .
H37E H 0.1638 0.5376 0.8239 0.152 Uiso 1 1 calc R . .
H37F H 0.0564 0.4935 0.8133 0.152 Uiso 1 1 calc R . .
C374 C 0.0641(12) 0.5862(10) 0.9065(11) 0.158(6) Uani 1 1 d . . .
H37G H 0.1060 0.5657 0.9444 0.189 Uiso 1 1 calc R . .
H37H H 0.0831 0.6400 0.9139 0.189 Uiso 1 1 calc R . .
C375 C -0.0454(15) 0.5795(11) 0.9208(12) 0.210(9) Uani 1 1 d . . .
H37I H -0.0864 0.6019 0.8838 0.252 Uiso 1 1 calc R . .
H37J H -0.0646 0.5254 0.9103 0.252 Uiso 1 1 calc R . .
C376 C -0.0733(14) 0.6146(12) 0.9976(12) 0.240(10) Uani 1 1 d . . .
H37K H -0.1466 0.6069 1.0010 0.361 Uiso 1 1 calc R . .
H37L H -0.0571 0.6685 1.0083 0.361 Uiso 1 1 calc R . .
H37M H -0.0350 0.5920 1.0349 0.361 Uiso 1 1 calc R . .
C51 C 0.2965(10) 0.2332(6) 0.3892(11) 0.091(4) Uani 1 1 d . . .
C52 C 0.3693(12) 0.2006(8) 0.3380(9) 0.108(4) Uani 1 1 d . . .
H52 H 0.3753 0.2177 0.2924 0.130 Uiso 1 1 calc R . .
C53 C 0.4325(17) 0.1438(14) 0.3530(14) 0.155(8) Uani 1 1 d . . .
H53 H 0.4834 0.1259 0.3188 0.186 Uiso 1 1 calc R . .
C54 C 0.424(2) 0.1140(16) 0.413(2) 0.22(2) Uani 1 1 d . . .
C55 C 0.3560(19) 0.1415(14) 0.4673(16) 0.189(11) Uani 1 1 d . . .
H55 H 0.3521 0.1217 0.5115 0.227 Uiso 1 1 calc R . .
C56 C 0.2908(10) 0.2016(10) 0.4541(11) 0.128(5) Uani 1 1 d . . .
H56 H 0.2424 0.2204 0.4902 0.154 Uiso 1 1 calc R . .
F57 F 0.4868(9) 0.0584(6) 0.4295(8) 0.297(7) Uani 1 1 d . . .

loop_
_atom_site_aniso_label
_atom_site_aniso_U_11
_atom_site_aniso_U_22
_atom_site_aniso_U_33
_atom_site_aniso_U_23
_atom_site_aniso_U_13
_atom_site_aniso_U_12
In 0.0774(5) 0.0753(6) 0.0997(8) 0.0194(5) -0.0111(4) -0.0139(4)
N1 0.078(7) 0.062(7) 0.099(11) 0.031(8) -0.019(6) -0.022(5)
C2 0.093(11) 0.057(9) 0.083(14) -0.017(9) -0.032(9) -0.007(9)
C3 0.085(8) 0.054(9) 0.088(13) -0.023(9) -0.018(10) -0.018(8)
C4 0.090(9) 0.079(10) 0.084(13) 0.018(10) -0.001(9) 0.004(8)
C5 0.097(10) 0.084(10) 0.116(16) 0.000(10) -0.025(9) -0.033(8)
C6 0.098(9) 0.107(12) 0.120(16) 0.014(12) 0.017(11) -0.020(8)
C7 0.089(9) 0.072(9) 0.081(13) -0.006(9) -0.016(9) -0.014(8)
C8 0.071(8) 0.066(10) 0.092(14) 0.004(9) -0.016(9) -0.014(8)
C9 0.080(9) 0.055(10) 0.094(14) 0.008(11) -0.012(10) -0.007(7)
N10 0.080(6) 0.081(8) 0.088(10) 0.012(8) -0.011(8) -0.018(6)
N11 0.060(5) 0.084(7) 0.100(10) 0.027(7) 0.002(6) -0.024(5)
C12 0.074(9) 0.116(13) 0.055(12) 0.020(10) -0.002(8) 0.017(9)
C13 0.061(7) 0.076(10) 0.110(16) 0.038(10) -0.018(9) -0.022(7)
C14 0.089(9) 0.070(10) 0.111(15) 0.012(10) -0.015(9) -0.016(8)
C15 0.150(12) 0.103(13) 0.087(15) 0.010(11) 0.029(10) -0.019(10)
C16 0.148(12) 0.098(12) 0.087(13) -0.024(10) 0.011(11) -0.003(9)
C17 0.093(10) 0.184(18) 0.076(14) 0.053(14) 0.043(10) 0.034(11)
C18 0.070(9) 0.111(13) 0.112(16) 0.044(12) 0.037(10) -0.004(9)
C19 0.078(9) 0.058(9) 0.109(14) -0.006(10) -0.036(10) -0.017(7)
N20 0.087(7) 0.077(7) 0.083(10) 0.020(6) -0.006(7) -0.014(6)
N21 0.070(6) 0.077(7) 0.104(11) 0.028(8) -0.001(7) -0.023(5)
C22 0.090(10) 0.061(9) 0.078(14) 0.005(9) -0.024(9) -0.012(8)
C23 0.079(9) 0.063(10) 0.115(17) 0.015(10) -0.023(12) -0.009(8)
C24 0.103(12) 0.099(12) 0.104(17) 0.024(12) -0.018(11) 0.000(10)
C25 0.111(12) 0.083(10) 0.123(17) 0.008(10) -0.041(10) -0.040(9)
C26 0.094(10) 0.101(12) 0.124(17) 0.024(13) -0.024(12) -0.043(8)
C27 0.090(10) 0.081(10) 0.124(17) 0.023(11) -0.022(11) -0.025(8)
C28 0.098(10) 0.070(10) 0.094(14) 0.019(9) -0.023(11) -0.011(9)
C29 0.084(10) 0.085(10) 0.071(12) 0.020(10) -0.016(10) -0.008(8)
N30 0.088(7) 0.073(8) 0.104(11) 0.036(8) -0.009(8) -0.016(6)
N31 0.071(6) 0.091(8) 0.089(9) 0.020(7) -0.011(6) -0.019(6)
C32 0.079(9) 0.071(10) 0.101(14) 0.027(10) -0.008(9) 0.001(8)
C33 0.089(9) 0.074(10) 0.086(13) 0.021(9) 0.009(9) 0.002(9)
C34 0.098(11) 0.094(12) 0.105(14) 0.059(11) 0.007(10) 0.005(9)
C35 0.102(10) 0.130(14) 0.112(16) 0.024(12) 0.026(10) -0.006(10)
C36 0.111(11) 0.100(12) 0.115(14) 0.034(10) -0.001(11) -0.003(9)
C37 0.101(11) 0.094(12) 0.102(15) 0.033(12) -0.004(11) 0.004(10)
C38 0.082(9) 0.070(10) 0.085(13) 0.024(10) -0.016(10) -0.005(8)
C39 0.070(8) 0.089(11) 0.080(12) 0.018(9) -0.004(9) -0.021(8)
N40 0.076(7) 0.088(8) 0.096(10) 0.026(7) -0.009(6) -0.005(6)
C41 0.089(8) 0.095(10) 0.101(13) 0.016(9) -0.012(9) -0.012(7)
C42 0.109(9) 0.095(10) 0.134(15) -0.010(10) -0.017(10) -0.015(8)
C43 0.133(11) 0.100(11) 0.120(15) 0.016(11) 0.008(11) 0.003(9)
C44 0.118(9) 0.083(10) 0.107(14) -0.015(10) -0.018(10) -0.006(8)
C45 0.143(11) 0.126(13) 0.117(15) -0.009(12) 0.019(11) -0.006(10)
C46 0.164(12) 0.130(12) 0.126(15) -0.041(11) 0.002(10) 0.002(10)
C71 0.084(8) 0.093(10) 0.100(13) 0.012(8) -0.004(8) -0.028(7)
C72 0.094(8) 0.100(10) 0.123(14) 0.020(9) 0.003(8) -0.020(7)
C73 0.101(9) 0.100(10) 0.164(17) 0.032(10) 0.017(9) -0.020(8)
C74 0.127(12) 0.171(15) 0.170(19) 0.065(13) 0.028(11) -0.026(10)
C75 0.169(14) 0.189(17) 0.26(3) 0.027(17) 0.059(16) -0.082(13)
C76 0.37(3) 0.32(3) 0.33(4) -0.05(3) 0.17(3) -0.16(3)
C141 0.112(9) 0.116(12) 0.093(11) 0.018(10) 0.013(8) -0.023(9)
C142 0.199(18) 0.106(16) 0.33(3) 0.086(16) -0.08(2) -0.047(14)
C143 0.125(13) 0.128(17) 0.48(4) 0.075(19) -0.03(2) 0.011(12)
C144 0.21(2) 0.21(2) 0.25(3) 0.082(19) -0.042(18) 0.041(18)
C145 0.21(2) 0.25(3) 0.27(3) 0.11(2) 0.003(19) 0.070(19)
C146 0.34(3) 0.19(2) 0.37(3) 0.13(2) 0.08(2) 0.12(2)
C171 0.150(11) 0.107(11) 0.110(13) -0.027(10) -0.022(9) -0.070(10)
C241 0.116(10) 0.063(9) 0.123(14) -0.009(9) -0.073(11) -0.031(7)
C242 0.114(10) 0.093(11) 0.148(17) -0.001(11) -0.021(12) 0.011(8)
C243 0.105(10) 0.147(13) 0.131(16) -0.017(12) -0.038(11) 0.011(9)
C244 0.160(14) 0.167(16) 0.134(19) 0.008(15) -0.008(15) 0.006(12)
C245 0.171(16) 0.23(2) 0.14(2) -0.004(17) 0.004(15) -0.007(13)
C246 0.213(15) 0.228(18) 0.093(14) -0.040(13) -0.043(12) -0.066(13)
C271 0.110(10) 0.136(14) 0.146(18) 0.030(12) -0.002(12) -0.041(9)
C272 0.213(17) 0.22(2) 0.19(2) 0.11(2) 0.011(16) -0.030(18)
C273 0.38(3) 0.11(2) 0.26(3) 0.06(2) 0.06(3) -0.03(2)
C274 0.36(3) 0.108(19) 0.28(4) 0.03(2) 0.06(3) 0.00(2)
C275 0.27(2) 0.23(3) 0.20(3) 0.07(2) 0.03(2) 0.00(2)
C276 0.24(2) 0.28(2) 0.27(3) 0.14(2) -0.140(19) -0.044(17)
C341 0.098(8) 0.089(10) 0.158(14) 0.027(9) 0.022(8) -0.044(8)
C342 0.172(13) 0.144(15) 0.25(2) -0.039(14) 0.082(14) -0.096(12)
C371 0.109(9) 0.100(11) 0.088(13) 0.015(9) -0.006(9) 0.005(8)
C372 0.097(8) 0.098(10) 0.107(14) 0.021(11) 0.008(9) 0.001(7)
C373 0.137(11) 0.134(13) 0.117(15) 0.047(12) 0.011(11) 0.016(9)
C374 0.148(14) 0.191(17) 0.133(18) 0.036(14) 0.004(12) 0.009(12)
C375 0.192(19) 0.27(2) 0.18(2) 0.060(19) 0.064(16) 0.135(16)
C376 0.23(2) 0.32(3) 0.18(2) 0.08(2) 0.063(18) 0.114(18)
C51 0.096(9) 0.069(9) 0.105(14) 0.021(10) -0.016(9) -0.023(7)
C52 0.104(10) 0.087(11) 0.120(14) 0.001(10) -0.017(10) 0.000(8)
C53 0.124(12) 0.13(2) 0.19(3) -0.004(14) -0.029(15) 0.031(15)
C54 0.17(2) 0.074(17) 0.38(7) 0.04(2) -0.11(3) 0.022(15)
C55 0.21(2) 0.15(2) 0.23(3) 0.11(2) -0.11(2) -0.019(16)
C56 0.115(10) 0.125(14) 0.146(18) 0.047(12) -0.032(11) -0.030(10)
F57 0.301(12) 0.135(8) 0.427(19) 0.048(10) -0.131(12) 0.078(8)

loop_
_atom_type_symbol
_atom_type_description
_atom_type_scat_dispersion_real
_atom_type_scat_dispersion_imag
_atom_type_scat_source
C C 0.0033 0.0016 'International Tables Vol C Tables 4.2.6.8 and 6.1.1.4'
H H 0.0000 0.0000 'International Tables Vol C Tables 4.2.6.8 and 6.1.1.4'
N N 0.0061 0.0033 'International Tables Vol C Tables 4.2.6.8 and 6.1.1.4'
F F 0.0171 0.0103 'International Tables Vol C Tables 4.2.6.8 and 6.1.1.4'
In In -0.7276 1.3100 'International Tables Vol C Tables 4.2.6.8 and 6.1.1.4'

loop_
_geom_angle_atom_site_label_1
_geom_angle_atom_site_label_2
_geom_angle_atom_site_label_3
_geom_angle
_geom_angle_site_symmetry_1
_geom_angle_site_symmetry_3
_geom_angle_publ_flag
C51 In N31 116.9(6) . . ?
C51 In N11 108.1(6) . . ?
N31 In N11 134.9(3) . . ?
C51 In N21 108.0(4) . . ?
N31 In N21 82.8(5) . . ?
N11 In N21 80.3(4) . . ?
C51 In N1 116.6(3) . . ?
N31 In N1 80.6(5) . . ?
N11 In N1 82.7(5) . . ?
N21 In N1 135.3(3) . . ?
C2 N1 C9 109.7(12) . . ?
C2 N1 In 124.3(10) . . ?
C9 N1 In 121.8(10) . . ?
N40 C2 N1 125.6(13) . . ?
N40 C2 C3 127.1(16) . . ?
N1 C2 C3 107.1(13) . . ?
C8 C3 C4 122.6(14) . . ?
C8 C3 C2 107.8(13) . . ?
C4 C3 C2 129.5(18) . . ?
C3 C4 C5 113.9(12) . . ?
C3 C4 C41 125.0(14) . . ?
C5 C4 C41 121.1(14) . . ?
C6 C5 C4 122.8(13) . . ?
C6 C5 H5 118.6 . . ?
C4 C5 H5 118.6 . . ?
C5 C6 C7 123.9(13) . . ?
C5 C6 H6 118.0 . . ?
C7 C6 H6 118.0 . . ?
C6 C7 C8 113.8(13) . . ?
C6 C7 C71 120.7(13) . . ?
C8 C7 C71 125.6(14) . . ?
C3 C8 C9 107.3(13) . . ?
C3 C8 C7 123.0(15) . . ?
C9 C8 C7 129.7(17) . . ?
N10 C9 N1 126.6(13) . . ?
N10 C9 C8 125.4(15) . . ?
N1 C9 C8 108.0(13) . . ?
C9 N10 C12 125.5(11) . . ?
C12 N11 C19 108.0(11) . . ?
C12 N11 In 122.2(10) . . ?
C19 N11 In 125.7(10) . . ?
N10 C12 N11 129.2(14) . . ?
N10 C12 C13 123.6(14) . . ?
N11 C12 C13 107.2(13) . . ?
C18 C13 C14 117.6(15) . . ?
C18 C13 C12 108.9(14) . . ?
C14 C13 C12 133.5(14) . . ?
C15 C14 C13 116.2(12) . . ?
C15 C14 C141 120.4(16) . . ?
C13 C14 C141 123.4(15) . . ?
C16 C15 C14 121.4(13) . . ?
C16 C15 H15 119.3 . . ?
C14 C15 H15 119.3 . . ?
C17 C16 C15 125.0(15) . . ?
C17 C16 H16 117.5 . . ?
C15 C16 H16 117.5 . . ?
C16 C17 C18 114.2(16) . . ?
C16 C17 C171 119.7(16) . . ?
C18 C17 C171 126.0(14) . . ?
C17 C18 C13 125.2(14) . . ?
C17 C18 C19 130.6(16) . . ?
C13 C18 C19 104.2(15) . . ?
N20 C19 N11 123.2(14) . . ?
N20 C19 C18 125.0(14) . . ?
N11 C19 C18 111.6(12) . . ?
C22 N20 C19 127.0(12) . . ?
C29 N21 C22 111.3(12) . . ?
C29 N21 In 122.7(11) . . ?
C22 N21 In 123.8(8) . . ?
N20 C22 N21 127.8(12) . . ?
N20 C22 C23 126.1(16) . . ?
N21 C22 C23 106.1(14) . . ?
C24 C23 C28 121.3(14) . . ?
C24 C23 C22 131(2) . . ?
C28 C23 C22 107.9(16) . . ?
C23 C24 C25 116.1(15) . . ?
C23 C24 C241 122.8(17) . . ?
C25 C24 C241 121.1(18) . . ?
C26 C25 C24 121.5(15) . . ?
C26 C25 H25 119.2 . . ?
C24 C25 H25 119.2 . . ?
C27 C26 C25 124.8(15) . . ?
C27 C26 H26 117.6 . . ?
C25 C26 H26 117.6 . . ?
C26 C27 C28 113.7(16) . . ?
C26 C27 C271 121.2(15) . . ?
C28 C27 C271 124.7(17) . . ?
C23 C28 C27 122.4(15) . . ?
C23 C28 C29 106.9(15) . . ?
C27 C28 C29 130.7(19) . . ?
N30 C29 N21 126.9(13) . . ?
N30 C29 C28 125.2(15) . . ?
N21 C29 C28 107.7(13) . . ?
C29 N30 C32 128.1(11) . . ?
C39 N31 C32 106.6(11) . . ?
C39 N31 In 126.4(9) . . ?
C32 N31 In 125.7(10) . . ?
N30 C32 N31 123.5(14) . . ?
N30 C32 C33 126.6(13) . . ?
N31 C32 C33 109.8(13) . . ?
C38 C33 C34 122.8(15) . . ?
C38 C33 C32 106.7(13) . . ?
C34 C33 C32 130.4(15) . . ?
C35 C34 C33 112.6(14) . . ?
C35 C34 C341 124.3(15) . . ?
C33 C34 C341 123.1(16) . . ?
C34 C35 C36 125.6(14) . . ?
C34 C35 H35 117.2 . . ?
C36 C35 H35 117.2 . . ?
C35 C36 C37 122.3(15) . . ?
C35 C36 H36 118.8 . . ?
C37 C36 H36 118.8 . . ?
C36 C37 C38 114.9(14) . . ?
C36 C37 C371 122.0(17) . . ?
C38 C37 C371 123.1(15) . . ?
C33 C38 C37 121.7(14) . . ?
C33 C38 C39 105.9(14) . . ?
C37 C38 C39 132.4(15) . . ?
N40 C39 N31 126.6(13) . . ?
N40 C39 C38 122.5(14) . . ?
N31 C39 C38 110.8(12) . . ?
C39 N40 C2 126.2(11) . . ?
C4 C41 C42 116.3(11) . . ?
C4 C41 H41A 108.2 . . ?
C42 C41 H41A 108.2 . . ?
C4 C41 H41B 108.2 . . ?
C42 C41 H41B 108.2 . . ?
H41A C41 H41B 107.4 . . ?
C43 C42 C41 116.0(12) . . ?
C43 C42 H42A 108.3 . . ?
C41 C42 H42A 108.3 . . ?
C43 C42 H42B 108.3 . . ?
C41 C42 H42B 108.3 . . ?
H42A C42 H42B 107.4 . . ?
C42 C43 C44 115.0(12) . . ?
C42 C43 H43A 108.5 . . ?
C44 C43 H43A 108.5 . . ?
C42 C43 H43B 108.5 . . ?
C44 C43 H43B 108.5 . . ?
H43A C43 H43B 107.5 . . ?
C45 C44 C43 112.0(12) . . ?
C45 C44 H44A 109.2 . . ?
C43 C44 H44A 109.2 . . ?
C45 C44 H44B 109.2 . . ?
C43 C44 H44B 109.2 . . ?
H44A C44 H44B 107.9 . . ?
C44 C45 C46 110.2(12) . . ?
C44 C45 H45A 109.6 . . ?
C46 C45 H45A 109.6 . . ?
C44 C45 H45B 109.6 . . ?
C46 C45 H45B 109.6 . . ?
H45A C45 H45B 108.1 . . ?
C45 C46 H46A 109.5 . . ?
C45 C46 H46B 109.5 . . ?
H46A C46 H46B 109.5 . . ?
C45 C46 H46C 109.5 . . ?
H46A C46 H46C 109.5 . . ?
H46B C46 H46C 109.5 . . ?
C7 C71 C72 116.4(11) . . ?
C7 C71 H71A 108.2 . . ?
C72 C71 H71A 108.2 . . ?
C7 C71 H71B 108.2 . . ?
C72 C71 H71B 108.2 . . ?
H71A C71 H71B 107.3 . . ?
C73 C72 C71 111.8(11) . . ?
C73 C72 H72A 109.3 . . ?
C71 C72 H72A 109.3 . . ?
C73 C72 H72B 109.3 . . ?
C71 C72 H72B 109.3 . . ?
H72A C72 H72B 107.9 . . ?
C72 C73 C74 111.4(12) . . ?
C72 C73 H73A 109.3 . . ?
C74 C73 H73A 109.3 . . ?
C72 C73 H73B 109.3 . . ?
C74 C73 H73B 109.3 . . ?
H73A C73 H73B 108.0 . . ?
C75 C74 C73 111.5(14) . . ?
C75 C74 H74A 109.3 . . ?
C73 C74 H74A 109.3 . . ?
C75 C74 H74B 109.3 . . ?
C73 C74 H74B 109.3 . . ?
H74A C74 H74B 108.0 . . ?
C76 C75 C74 111.1(18) . . ?
C76 C75 H75A 109.4 . . ?
C74 C75 H75A 109.4 . . ?
C76 C75 H75B 109.4 . . ?
C74 C75 H75B 109.4 . . ?
H75A C75 H75B 108.0 . . ?
C75 C76 H76A 109.5 . . ?
C75 C76 H76B 109.5 . . ?
H76A C76 H76B 109.5 . . ?
C75 C76 H76C 109.5 . . ?
H76A C76 H76C 109.5 . . ?
H76B C76 H76C 109.5 . . ?
C142 C141 C14 114.4(11) . . ?
C142 C141 H14A 108.7 . . ?
C14 C141 H14A 108.7 . . ?
C142 C141 H14B 108.7 . . ?
C14 C141 H14B 108.7 . . ?
H14A C141 H14B 107.6 . . ?
C143 C142 C141 128.0(19) . . ?
C143 C142 H14C 105.3 . . ?
C141 C142 H14C 105.3 . . ?
C143 C142 H14D 105.3 . . ?
C141 C142 H14D 105.3 . . ?
H14C C142 H14D 106.0 . . ?
C142 C143 C144 125(2) . . ?
C142 C143 H14E 106.2 . . ?
C144 C143 H14E 106.2 . . ?
C142 C143 H14F 106.2 . . ?
C144 C143 H14F 106.2 . . ?
H14E C143 H14F 106.4 . . ?
C145 C144 C143 116(2) . . ?
C145 C144 H14G 108.3 . . ?
C143 C144 H14G 108.3 . . ?
C145 C144 H14H 108.3 . . ?
C143 C144 H14H 108.3 . . ?
H14G C144 H14H 107.4 . . ?
C144 C145 C146 112(2) . . ?
C144 C145 H14I 109.3 . . ?
C146 C145 H14I 109.3 . . ?
C144 C145 H14J 109.3 . . ?
C146 C145 H14J 109.3 . . ?
H14I C145 H14J 108.0 . . ?
C145 C146 H14K 109.5 . . ?
C145 C146 H14L 109.5 . . ?
H14K C146 H14L 109.5 . . ?
C145 C146 H14M 109.5 . . ?
H14K C146 H14M 109.5 . . ?
H14L C146 H14M 109.5 . . ?
C172 C171 C17 111.0(14) . . ?
C172 C171 C672 38.3(14) . . ?
C17 C171 C672 105.5(15) . . ?
C672 C172 C171 86(3) . . ?
C672 C172 C673 60(3) . . ?
C171 C172 C673 125(3) . . ?
C672 C172 C173 34(2) . . ?
C171 C172 C173 106(2) . . ?
C673 C172 C173 26.5(17) . . ?
C173 C672 C172 107(4) . . ?
C173 C672 C673 34(3) . . ?
C172 C672 C673 75(3) . . ?
C173 C672 C171 130(4) . . ?
C172 C672 C171 56(2) . . ?
C673 C672 C171 114(3) . . ?
C673 C173 C672 99(6) . . ?
C673 C173 C172 62(5) . . ?
C672 C173 C172 39(3) . . ?
C673 C173 C174 66(4) . . ?
C672 C173 C174 122(4) . . ?
C172 C173 C174 110(2) . . ?
C173 C673 C174 85(5) . . ?
C173 C673 C672 47(4) . . ?
C174 C673 C672 108(3) . . ?
C173 C673 C172 92(5) . . ?
C174 C673 C172 131(3) . . ?
C672 C673 C172 45(2) . . ?
C175 C174 C673 127(3) . . ?
C175 C174 C675 47.3(14) . . ?
C673 C174 C675 116(2) . . ?
C175 C174 C173 108(2) . . ?
C673 C174 C173 29.4(18) . . ?
C675 C174 C173 123(2) . . ?
C675 C175 C174 77(2) . . ?
C675 C175 C176 56.2(18) . . ?
C174 C175 C176 110(2) . . ?
C175 C675 C176 81(2) . . ?
C175 C675 C174 55.4(19) . . ?
C176 C675 C174 113(2) . . ?
C675 C176 C175 42.6(13) . . ?
C242 C241 C24 118.1(13) . . ?
C242 C241 H24A 107.8 . . ?
C24 C241 H24A 107.8 . . ?
C242 C241 H24B 107.8 . . ?
C24 C241 H24B 107.8 . . ?
H24A C241 H24B 107.1 . . ?
C243 C242 C241 115.2(13) . . ?
C243 C242 H24C 108.5 . . ?
C241 C242 H24C 108.5 . . ?
C243 C242 H24D 108.5 . . ?
C241 C242 H24D 108.5 . . ?
H24C C242 H24D 107.5 . . ?
C242 C243 C244 111.9(13) . . ?
C242 C243 H24E 109.2 . . ?
C244 C243 H24E 109.2 . . ?
C242 C243 H24F 109.2 . . ?
C244 C243 H24F 109.2 . . ?
H24E C243 H24F 107.9 . . ?
C245 C244 C243 118.5(16) . . ?
C245 C244 H24G 107.7 . . ?
C243 C244 H24G 107.7 . . ?
C245 C244 H24H 107.7 . . ?
C243 C244 H24H 107.7 . . ?
H24G C244 H24H 107.1 . . ?
C244 C245 C246 115.3(16) . . ?
C244 C245 H24I 108.5 . . ?
C246 C245 H24I 108.5 . . ?
C244 C245 H24J 108.5 . . ?
C246 C245 H24J 108.5 . . ?
H24I C245 H24J 107.5 . . ?
C245 C246 H24K 109.5 . . ?
C245 C246 H24L 109.5 . . ?
H24K C246 H24L 109.5 . . ?
C245 C246 H24M 109.5 . . ?
H24K C246 H24M 109.5 . . ?
H24L C246 H24M 109.5 . . ?
C27 C271 C272 116.2(14) . . ?
C27 C271 H27A 108.2 . . ?
C272 C271 H27A 108.2 . . ?
C27 C271 H27B 108.2 . . ?
C272 C271 H27B 108.2 . . ?
H27A C271 H27B 107.4 . . ?
C273 C272 C271 114(2) . . ?
C273 C272 H27C 108.8 . . ?
C271 C272 H27C 108.8 . . ?
C273 C272 H27D 108.8 . . ?
C271 C272 H27D 108.8 . . ?
H27C C272 H27D 107.7 . . ?
C272 C273 C274 109(3) . . ?
C272 C273 H27E 109.9 . . ?
C274 C273 H27E 109.9 . . ?
C272 C273 H27F 109.9 . . ?
C274 C273 H27F 109.9 . . ?
H27E C273 H27F 108.3 . . ?
C275 C274 C273 120(3) . . ?
C275 C274 H27G 107.4 . . ?
C273 C274 H27G 107.4 . . ?
C275 C274 H27H 107.4 . . ?
C273 C274 H27H 107.4 . . ?
H27G C274 H27H 106.9 . . ?
C274 C275 C276 121(3) . . ?
C274 C275 H27I 107.1 . . ?
C276 C275 H27I 107.1 . . ?
C274 C275 H27J 107.1 . . ?
C276 C275 H27J 107.1 . . ?
H27I C275 H27J 106.8 . . ?
C275 C276 H27K 109.5 . . ?
C275 C276 H27L 109.5 . . ?
H27K C276 H27L 109.5 . . ?
C275 C276 H27M 109.5 . . ?
H27K C276 H27M 109.5 . . ?
H27L C276 H27M 109.5 . . ?
C34 C341 C342 110.3(12) . . ?
C843 C342 C343 38.6(18) . . ?
C843 C342 C341 112(2) . . ?
C343 C342 C341 104.0(16) . . ?
C843 C343 C342 65(3) . . ?
C843 C343 C344 77(4) . . ?
C342 C343 C344 109(2) . . ?
C343 C843 C342 77(3) . . ?
C343 C843 C844 104(5) . . ?
C342 C843 C844 116(4) . . ?
C343 C843 C344 71(4) . . ?
C342 C843 C344 111(3) . . ?
C844 C843 C344 34(2) . . ?
C844 C344 C345 55(4) . . ?
C844 C344 C845 110(6) . . ?
C345 C344 C845 55(4) . . ?
C844 C344 C343 101(5) . . ?
C345 C344 C343 115(4) . . ?
C845 C344 C343 107(4) . . ?
C844 C344 C843 69(4) . . ?
C345 C344 C843 98(4) . . ?
C845 C344 C843 122(3) . . ?
C343 C344 C843 32.3(17) . . ?
C344 C844 C345 73(5) . . ?
C344 C844 C843 77(5) . . ?
C345 C844 C843 111(6) . . ?
C344 C844 C845 40(4) . . ?
C345 C844 C845 33(4) . . ?
C843 C844 C845 96(3) . . ?
C844 C345 C845 117(7) . . ?
C844 C345 C344 52(4) . . ?
C845 C345 C344 65(4) . . ?
C844 C345 C346 125(6) . . ?
C845 C345 C346 59(3) . . ?
C344 C345 C346 98(4) . . ?
C345 C845 C344 60(3) . . ?
C345 C845 C346 81(3) . . ?
C344 C845 C346 108(3) . . ?
C345 C845 C844 30(4) . . ?
C344 C845 C844 30(3) . . ?
C346 C845 C844 95(3) . . ?
C845 C346 C345 40(2) . . ?
C37 C371 C372 117.5(12) . . ?
C37 C371 H37A 107.9 . . ?
C372 C371 H37A 107.9 . . ?
C37 C371 H37B 107.9 . . ?
C372 C371 H37B 107.9 . . ?
H37A C371 H37B 107.2 . . ?
C373 C372 C371 115.4(11) . . ?
C373 C372 H37C 108.4 . . ?
C371 C372 H37C 108.4 . . ?
C373 C372 H37D 108.4 . . ?
C371 C372 H37D 108.4 . . ?
H37C C372 H37D 107.5 . . ?
C372 C373 C374 115.4(12) . . ?
C372 C373 H37E 108.4 . . ?
C374 C373 H37E 108.4 . . ?
C372 C373 H37F 108.4 . . ?
C374 C373 H37F 108.4 . . ?
H37E C373 H37F 107.5 . . ?
C375 C374 C373 113.0(15) . . ?
C375 C374 H37G 109.0 . . ?
C373 C374 H37G 109.0 . . ?
C375 C374 H37H 109.0 . . ?
C373 C374 H37H 109.0 . . ?
H37G C374 H37H 107.8 . . ?
C376 C375 C374 116(2) . . ?
C376 C375 H37I 108.3 . . ?
C374 C375 H37I 108.3 . . ?
C376 C375 H37J 108.3 . . ?
C374 C375 H37J 108.3 . . ?
H37I C375 H37J 107.4 . . ?
C375 C376 H37K 109.5 . . ?
C375 C376 H37L 109.5 . . ?
H37K C376 H37L 109.5 . . ?
C375 C376 H37M 109.5 . . ?
H37K C376 H37M 109.5 . . ?
H37L C376 H37M 109.5 . . ?
C52 C51 C56 114.8(13) . . ?
C52 C51 In 121.6(13) . . ?
C56 C51 In 123.5(13) . . ?
C53 C52 C51 121.5(16) . . ?
C53 C52 H52 119.3 . . ?
C51 C52 H52 119.3 . . ?
C54 C53 C52 123(3) . . ?
C54 C53 H53 118.7 . . ?
C52 C53 H53 118.6 . . ?
C53 C54 F57 124(4) . . ?
C53 C54 C55 121(3) . . ?
F57 C54 C55 115(4) . . ?
C54 C55 C56 118(3) . . ?
C54 C55 H55 121.2 . . ?
C56 C55 H55 121.2 . . ?
C51 C56 C55 122.4(17) . . ?
C51 C56 H56 118.8 . . ?
C55 C56 H56 118.8 . . ?

loop_
_geom_bond_atom_site_label_1
_geom_bond_atom_site_label_2
_geom_bond_distance
_geom_bond_site_symmetry_2
_geom_bond_publ_flag
In C51 2.111(12) . ?
In N31 2.160(9) . ?
In N11 2.165(9) . ?
In N21 2.191(9) . ?
In N1 2.203(9) . ?
N1 C2 1.349(13) . ?
N1 C9 1.404(14) . ?
C2 N40 1.345(14) . ?
C2 C3 1.463(16) . ?
C3 C8 1.381(14) . ?
C3 C4 1.409(15) . ?
C4 C5 1.422(14) . ?
C4 C41 1.525(14) . ?
C5 C6 1.372(15) . ?
C5 H5 0.9300 . ?
C6 C7 1.387(15) . ?
C6 H6 0.9300 . ?
C7 C8 1.426(15) . ?
C7 C71 1.470(14) . ?
C8 C9 1.419(15) . ?
C9 N10 1.326(14) . ?
N10 C12 1.337(14) . ?
N11 C12 1.391(14) . ?
N11 C19 1.394(13) . ?
C12 C13 1.476(15) . ?
C13 C18 1.419(16) . ?
C13 C14 1.432(15) . ?
C14 C15 1.405(16) . ?
C14 C141 1.541(14) . ?
C15 C16 1.376(15) . ?
C15 H15 0.9300 . ?
C16 C17 1.350(15) . ?
C16 H16 0.9300 . ?
C17 C18 1.383(17) . ?
C17 C171 1.565(18) . ?
C18 C19 1.445(16) . ?
C19 N20 1.329(13) . ?
N20 C22 1.318(13) . ?
N21 C29 1.376(13) . ?
N21 C22 1.383(13) . ?
C22 C23 1.490(16) . ?
C23 C24 1.363(17) . ?
C23 C28 1.389(15) . ?
C24 C25 1.425(17) . ?
C24 C241 1.509(16) . ?
C25 C26 1.356(16) . ?
C25 H25 0.9300 . ?
C26 C27 1.351(17) . ?
C26 H26 0.9300 . ?
C27 C28 1.449(16) . ?
C27 C271 1.493(17) . ?
C28 C29 1.472(16) . ?
C29 N30 1.335(14) . ?
N30 C32 1.361(14) . ?
N31 C39 1.367(13) . ?
N31 C32 1.399(13) . ?
C32 C33 1.447(15) . ?
C33 C38 1.401(14) . ?
C33 C34 1.438(15) . ?
C34 C35 1.362(15) . ?
C34 C341 1.514(16) . ?
C35 C36 1.382(16) . ?
C35 H35 0.9300 . ?
C36 C37 1.389(15) . ?
C36 H36 0.9300 . ?
C37 C38 1.406(16) . ?
C37 C371 1.500(16) . ?
C38 C39 1.458(15) . ?
C39 N40 1.325(13) . ?
C41 C42 1.531(15) . ?
C41 H41A 0.9700 . ?
C41 H41B 0.9700 . ?
C42 C43 1.495(15) . ?
C42 H42A 0.9700 . ?
C42 H42B 0.9700 . ?
C43 C44 1.527(15) . ?
C43 H43A 0.9700 . ?
C43 H43B 0.9700 . ?
C44 C45 1.478(15) . ?
C44 H44A 0.9700 . ?
C44 H44B 0.9700 . ?
C45 C46 1.507(15) . ?
C45 H45A 0.9700 . ?
C45 H45B 0.9700 . ?
C46 H46A 0.9600 . ?
C46 H46B 0.9600 . ?
C46 H46C 0.9600 . ?
C71 C72 1.530(13) . ?
C71 H71A 0.9700 . ?
C71 H71B 0.9700 . ?
C72 C73 1.507(14) . ?
C72 H72A 0.9700 . ?
C72 H72B 0.9700 . ?
C73 C74 1.521(15) . ?
C73 H73A 0.9700 . ?
C73 H73B 0.9700 . ?
C74 C75 1.491(19) . ?
C74 H74A 0.9700 . ?
C74 H74B 0.9700 . ?
C75 C76 1.47(2) . ?
C75 H75A 0.9700 . ?
C75 H75B 0.9700 . ?
C76 H76A 0.9600 . ?
C76 H76B 0.9600 . ?
C76 H76C 0.9600 . ?
C141 C142 1.481(17) . ?
C141 H14A 0.9700 . ?
C141 H14B 0.9700 . ?
C142 C143 1.255(18) . ?
C142 H14C 0.9700 . ?
C142 H14D 0.9700 . ?
C143 C144 1.53(2) . ?
C143 H14E 0.9700 . ?
C143 H14F 0.9700 . ?
C144 C145 1.35(2) . ?
C144 H14G 0.9700 . ?
C144 H14H 0.9700 . ?
C145 C146 1.47(2) . ?
C145 H14I 0.9700 . ?
C145 H14J 0.9700 . ?
C146 H14K 0.9600 . ?
C146 H14L 0.9600 . ?
C146 H14M 0.9600 . ?
C171 C172 1.47(3) . ?
C171 C672 1.77(4) . ?
C172 C672 1.10(4) . ?
C172 C673 1.49(4) . ?
C172 C173 1.69(5) . ?
C672 C173 0.99(4) . ?
C672 C673 1.34(5) . ?
C173 C673 0.75(4) . ?
C173 C174 1.53(4) . ?
C673 C174 1.40(3) . ?
C174 C175 1.30(3) . ?
C174 C675 1.54(3) . ?
C175 C675 1.16(3) . ?
C175 C176 1.69(3) . ?
C675 C176 1.42(3) . ?
C241 C242 1.483(15) . ?
C241 H24A 0.9700 . ?
C241 H24B 0.9700 . ?
C242 C243 1.478(16) . ?
C242 H24C 0.9700 . ?
C242 H24D 0.9700 . ?
C243 C244 1.579(18) . ?
C243 H24E 0.9700 . ?
C243 H24F 0.9700 . ?
C244 C245 1.385(18) . ?
C244 H24G 0.9700 . ?
C244 H24H 0.9700 . ?
C245 C246 1.561(19) . ?
C245 H24I 0.9700 . ?
C245 H24J 0.9700 . ?
C246 H24K 0.9600 . ?
C246 H24L 0.9600 . ?
C246 H24M 0.9600 . ?
C271 C272 1.513(19) . ?
C271 H27A 0.9700 . ?
C271 H27B 0.9700 . ?
C272 C273 1.41(2) . ?
C272 H27C 0.9700 . ?
C272 H27D 0.9700 . ?
C273 C274 1.53(3) . ?
C273 H27E 0.9700 . ?
C273 H27F 0.9700 . ?
C274 C275 1.32(2) . ?
C274 H27G 0.9700 . ?
C274 H27H 0.9700 . ?
C275 C276 1.52(2) . ?
C275 H27I 0.9700 . ?
C275 H27J 0.9700 . ?
C276 H27K 0.9600 . ?
C276 H27L 0.9600 . ?
C276 H27M 0.9600 . ?
C341 C342 1.589(18) . ?
C342 C843 1.38(4) . ?
C342 C343 1.49(3) . ?
C343 C843 0.96(4) . ?
C343 C344 1.69(4) . ?
C843 C844 1.67(6) . ?
C843 C344 1.74(6) . ?
C344 C844 1.00(6) . ?
C344 C345 1.22(6) . ?
C344 C845 1.28(5) . ?
C844 C345 1.04(6) . ?
C844 C845 1.87(6) . ?
C345 C845 1.15(6) . ?
C345 C346 1.78(5) . ?
C845 C346 1.55(3) . ?
C371 C372 1.514(14) . ?
C371 H37A 0.9700 . ?
C371 H37B 0.9700 . ?
C372 C373 1.497(15) . ?
C372 H37C 0.9700 . ?
C372 H37D 0.9700 . ?
C373 C374 1.532(17) . ?
C373 H37E 0.9700 . ?
C373 H37F 0.9700 . ?
C374 C375 1.457(18) . ?
C374 H37G 0.9700 . ?
C374 H37H 0.9700 . ?
C375 C376 1.43(2) . ?
C375 H37I 0.9700 . ?
C375 H37J 0.9700 . ?
C376 H37K 0.9600 . ?
C376 H37L 0.9600 . ?
C376 H37M 0.9600 . ?
C51 C52 1.385(15) . ?
C51 C56 1.392(16) . ?
C52 C53 1.37(2) . ?
C52 H52 0.9300 . ?
C53 C54 1.29(3) . ?
C53 H53 0.9300 . ?
C54 F57 1.36(3) . ?
C54 C55 1.36(3) . ?
C55 C56 1.42(2) . ?
C55 H55 0.9300 . ?
C56 H56 0.9300 . ?
